data_7001610
loop_
_publ_author_name
'Zhang, Mei-Li'
'Li, Dong-Sheng'
'Wang, Ji-Jiang'
'Fu, Feng'
'Du, Miao'
'Zou, Kun'
'Gao, Xiao-Ming'

_publ_section_title
;
 Structural diversity and properties of ZnII and CdII complexes with a
 flexible dicarboxylate building block 1,3-phenylenediacetate and
 various heterocyclic co-ligands
;
_journal_issue 27
_journal_name_full 'Dalton Transactions'
_journal_page_first 5355
_journal_page_last 5364
_journal_paper_doi 10.1039/b901418g
_journal_year 2009
_chemical_formula_sum 'C59 H82 Cd2 N6 O20'
_chemical_formula_weight 1420.11
_chemical_name_systematic
;

?

;
_space_group_IT_number 15
_symmetry_cell_setting monoclinic
_symmetry_space_group_name_Hall '-C 2yc'
_symmetry_space_group_name_H-M 'C 1 2/c 1'
_atom_sites_solution_hydrogens geom
_atom_sites_solution_primary direct
_atom_sites_solution_secondary difmap
_audit_creation_method SHELXL-97
_cell_angle_alpha 90.00
_cell_angle_beta 98.2060(10)
_cell_angle_gamma 90.00
_cell_formula_units_Z 4
_cell_length_a 21.635(2)
_cell_length_b 13.2075(13)
_cell_length_c 23.307(2)
_cell_measurement_reflns_used 8734
_cell_measurement_temperature 293(2)
_cell_measurement_theta_max 27.00
_cell_measurement_theta_min 2.40
_cell_volume 6591.7(11)
_computing_cell_refinement 'Bruker SMART'
_computing_data_collection 'Bruker SMART'
_computing_data_reduction 'Bruker SAINT'
_computing_molecular_graphics 'Bruker SHELXTL'
_computing_publication_material 'Bruker SHELXTL'
_computing_structure_refinement 'SHELXL-97 (Sheldrick, 1997)'
_computing_structure_solution 'SHELXS-97 (Sheldrick, 1990)'
_diffrn_ambient_temperature 293(2)
_diffrn_measured_fraction_theta_full 0.996
_diffrn_measured_fraction_theta_max 0.996
_diffrn_measurement_device_type 'CCD area detector'
_diffrn_measurement_method 'phi and omega scans'
_diffrn_radiation_monochromator graphite
_diffrn_radiation_source 'fine-focus sealed tube'
_diffrn_radiation_type MoK\a
_diffrn_radiation_wavelength 0.71073
_diffrn_reflns_av_R_equivalents 0.0239
_diffrn_reflns_av_sigmaI/netI 0.0233
_diffrn_reflns_limit_h_max 26
_diffrn_reflns_limit_h_min -25
_diffrn_reflns_limit_k_max 15
_diffrn_reflns_limit_k_min -16
_diffrn_reflns_limit_l_max 28
_diffrn_reflns_limit_l_min -27
_diffrn_reflns_number 21785
_diffrn_reflns_theta_full 25.50
_diffrn_reflns_theta_max 25.50
_diffrn_reflns_theta_min 2.40
_diffrn_standards_number 0
_exptl_absorpt_coefficient_mu 0.720
_exptl_absorpt_correction_T_max 0.866
_exptl_absorpt_correction_T_min 0.778
_exptl_absorpt_correction_type multi-scan
_exptl_absorpt_process_details sadabs
_exptl_crystal_colour colourless
_exptl_crystal_density_diffrn 1.431
_exptl_crystal_density_method 'not measured'
_exptl_crystal_description block
_exptl_crystal_F_000 2936
_exptl_crystal_size_max 0.49
_exptl_crystal_size_mid 0.29
_exptl_crystal_size_min 0.20
_refine_diff_density_max 0.970
_refine_diff_density_min -1.036
_refine_diff_density_rms 0.075
_refine_ls_extinction_method none
_refine_ls_goodness_of_fit_ref 1.049
_refine_ls_hydrogen_treatment constr
_refine_ls_matrix_type full
_refine_ls_number_parameters 402
_refine_ls_number_reflns 6117
_refine_ls_number_restraints 36
_refine_ls_restrained_S_all 1.111
_refine_ls_R_factor_all 0.0473
_refine_ls_R_factor_gt 0.0385
_refine_ls_shift/su_max 0.002
_refine_ls_shift/su_mean 0.000
_refine_ls_structure_factor_coef Fsqd
_refine_ls_weighting_details 'calc w=1/[\s^2^(Fo^2^)+(0.0659P)^2^+11.3062P] where P=(Fo^2^+2Fc^2^)/3'
_refine_ls_weighting_scheme calc
_refine_ls_wR_factor_gt 0.1097
_refine_ls_wR_factor_ref 0.1170
_reflns_number_gt 5123
_reflns_number_total 6117
_reflns_threshold_expression >2sigma(I)
_cod_data_source_file b901418g.txt
_cod_data_source_block cc
_cod_depositor_comments
;
The following automatic conversions were performed:
'_symmetry_cell_setting' value 'Monoclinic' changed to 'monoclinic'
according to '/home/saulius/struct/CIF-dictionaries/cif_core.dic'
dictionary named 'cif_core.dic' version 2.4.1 from 2010-06-29.

Automatic conversion script
Id: cif_fix_enum 1527 2010-12-29 10:47:43Z saulius 
;
_cod_original_sg_symbol_H-M C2/c
_cod_database_code 7001610

loop_
_symmetry_equiv_pos_as_xyz
'x, y, z'
'-x, y, -z+1/2'
'x+1/2, y+1/2, z'
'-x+1/2, y+1/2, -z+1/2'
'-x, -y, -z'
'x, -y, z-1/2'
'-x+1/2, -y+1/2, -z'
'x+1/2, -y+1/2, z-1/2'

loop_
_atom_site_label
_atom_site_type_symbol
_atom_site_fract_x
_atom_site_fract_y
_atom_site_fract_z
_atom_site_U_iso_or_equiv
_atom_site_adp_type
_atom_site_occupancy
_atom_site_symmetry_multiplicity
_atom_site_calc_flag
_atom_site_refinement_flags
_atom_site_disorder_assembly
_atom_site_disorder_group
Cd1 Cd 0.208635(11) 0.559092(19) 0.856088(11) 0.04208(12) Uani 1 1 d . . .
O1 O 0.25120(19) 0.6231(3) 0.68376(16) 0.0907(11) Uani 1 1 d U . .
H1W H 0.2815 0.6502 0.7042 0.136 Uiso 1 1 d R . .
H2W H 0.2194 0.6241 0.6995 0.136 Uiso 1 1 d R . .
O2 O 0.2979(2) 0.4544(3) 0.6304(2) 0.1054(14) Uani 1 1 d U . .
H3W H 0.2877 0.5013 0.6507 0.158 Uiso 1 1 d R . .
H4W H 0.2837 0.3994 0.6396 0.158 Uiso 1 1 d R . .
O3 O 0.3470(3) 0.7428(3) 0.7512(2) 0.141(2) Uani 1 1 d U . .
H5W H 0.3586 0.8016 0.7470 0.211 Uiso 1 1 d R . .
H6W H 0.3761 0.7041 0.7422 0.211 Uiso 1 1 d R . .
O4 O 0.4175(5) 0.5399(9) 0.6330(6) 0.147(4) Uani 0.50 1 d PU . .
H7W H 0.4061 0.5851 0.6538 0.220 Uiso 0.50 1 d PR . .
H8W H 0.3895 0.5231 0.6067 0.220 Uiso 0.50 1 d PR . .
O6 O 0.1314(4) 0.0416(5) 0.4877(4) 0.237(4) Uani 1 1 d U . .
H11W H 0.0993 0.0162 0.4976 0.355 Uiso 1 1 d R . .
H12W H 0.1432 0.0121 0.4602 0.355 Uiso 1 1 d R . .
O7 O 0.0280(5) 0.9709(9) 0.4508(5) 0.279(5) Uani 1 1 d U . .
H13W H 0.0367 1.0118 0.4259 0.418 Uiso 1 1 d R . .
H14W H -0.0089 0.9800 0.4568 0.418 Uiso 1 1 d R . .
O8 O 0.15984(14) 0.5962(2) 0.76438(13) 0.0586(7) Uani 1 1 d . . .
O9 O 0.12798(15) 0.4442(2) 0.78534(13) 0.0598(7) Uani 1 1 d . . .
O10 O 0.24875(16) 0.2395(3) 0.64039(15) 0.0764(10) Uani 1 1 d . . .
O11 O 0.22038(16) 0.1366(2) 0.56933(13) 0.0680(8) Uani 1 1 d . . .
N1 N 0.20079(14) 0.4247(2) 0.92135(14) 0.0458(7) Uani 1 1 d . . .
N2 N -0.11733(13) 0.3786(2) 1.10883(13) 0.0452(7) Uani 1 1 d . . .
N3 N 0.29340(14) 0.4836(2) 0.82057(14) 0.0466(7) Uani 1 1 d . . .
C1 C 0.12508(18) 0.5205(3) 0.75333(16) 0.0448(8) Uani 1 1 d . . .
C2 C 0.0767(2) 0.5240(3) 0.69952(18) 0.0556(10) Uani 1 1 d . . .
H2A H 0.0359 0.5346 0.7112 0.067 Uiso 1 1 calc R . .
H2B H 0.0855 0.5818 0.6763 0.067 Uiso 1 1 calc R . .
C3 C 0.07420(18) 0.4302(3) 0.66247(17) 0.0475(9) Uani 1 1 d . . .
C4 C 0.02537(19) 0.3623(3) 0.65984(19) 0.0594(10) Uani 1 1 d . . .
H4 H -0.0070 0.3739 0.6814 0.071 Uiso 1 1 calc R . .
C5 C 0.0244(2) 0.2769(4) 0.6252(2) 0.0677(12) Uani 1 1 d . . .
H5 H -0.0087 0.2315 0.6235 0.081 Uiso 1 1 calc R . .
C6 C 0.0726(2) 0.2586(3) 0.5928(2) 0.0611(11) Uani 1 1 d . . .
H6 H 0.0715 0.2012 0.5696 0.073 Uiso 1 1 calc R . .
C7 C 0.12172(17) 0.3250(3) 0.59517(16) 0.0470(8) Uani 1 1 d . . .
C8 C 0.12194(17) 0.4106(3) 0.63001(16) 0.0459(8) Uani 1 1 d . . .
H8 H 0.1550 0.4560 0.6316 0.055 Uiso 1 1 calc R . .
C9 C 0.1755(2) 0.3025(3) 0.56181(18) 0.0571(10) Uani 1 1 d . . .
H9A H 0.1993 0.3639 0.5584 0.068 Uiso 1 1 calc R . .
H9B H 0.1591 0.2798 0.5230 0.068 Uiso 1 1 calc R . .
C10 C 0.21815(19) 0.2210(3) 0.59249(18) 0.0509(9) Uani 1 1 d . . .
C11 C 0.17481(17) 0.3348(3) 0.90687(17) 0.0492(9) Uani 1 1 d . . .
H11 H 0.1659 0.3182 0.8678 0.059 Uiso 1 1 calc R . .
C12 C 0.16058(17) 0.2654(3) 0.94750(18) 0.0507(9) Uani 1 1 d . . .
H12 H 0.1425 0.2037 0.9356 0.061 Uiso 1 1 calc R . .
C13 C 0.17332(16) 0.2883(3) 1.00599(17) 0.0465(9) Uani 1 1 d . . .
C14 C 0.20174(18) 0.3796(3) 1.02085(17) 0.0532(10) Uani 1 1 d . . .
H14 H 0.2124 0.3971 1.0596 0.064 Uiso 1 1 calc R . .
C15 C 0.2144(2) 0.4451(3) 0.97777(18) 0.0533(10) Uani 1 1 d . . .
H15 H 0.2335 0.5066 0.9887 0.064 Uiso 1 1 calc R . .
C16 C 0.15503(19) 0.2184(3) 1.0519(2) 0.0589(11) Uani 1 1 d . . .
H16A H 0.1901 0.2102 1.0825 0.071 Uiso 1 1 calc R . .
H16B H 0.1446 0.1523 1.0350 0.071 Uiso 1 1 calc R . .
C17 C 0.09887(18) 0.2607(3) 1.07757(17) 0.0554(10) Uani 1 1 d . . .
H17A H 0.0906 0.2176 1.1093 0.066 Uiso 1 1 calc R . .
H17B H 0.1091 0.3276 1.0932 0.066 Uiso 1 1 calc R . .
C18 C 0.04094(18) 0.2673(4) 1.03373(19) 0.0630(12) Uani 1 1 d . . .
H18A H 0.0312 0.2008 1.0172 0.076 Uiso 1 1 calc R . .
H18B H 0.0486 0.3123 1.0026 0.076 Uiso 1 1 calc R . .
C19 C -0.01466(17) 0.3062(3) 1.06052(16) 0.0500(9) Uani 1 1 d . . .
C20 C -0.0567(2) 0.2416(3) 1.0808(2) 0.0611(11) Uani 1 1 d . . .
H20 H -0.0514 0.1719 1.0786 0.073 Uiso 1 1 calc R . .
C21 C -0.10649(18) 0.2804(3) 1.10423(19) 0.0551(10) Uani 1 1 d . . .
H21 H -0.1341 0.2351 1.1176 0.066 Uiso 1 1 calc R . .
C22 C -0.07623(18) 0.4409(3) 1.0908(2) 0.0584(11) Uani 1 1 d . . .
H22 H -0.0821 0.5102 1.0946 0.070 Uiso 1 1 calc R . .
C23 C -0.02509(18) 0.4081(3) 1.0666(2) 0.0578(10) Uani 1 1 d . . .
H23 H 0.0023 0.4550 1.0543 0.069 Uiso 1 1 calc R . .
C24 C 0.28564(18) 0.4009(3) 0.7874(2) 0.0596(11) Uani 1 1 d . . .
H24 H 0.2451 0.3781 0.7759 0.072 Uiso 1 1 calc R . .
C25 C 0.33343(18) 0.3477(3) 0.76937(19) 0.0559(10) Uani 1 1 d . . .
H25 H 0.3249 0.2901 0.7467 0.067 Uiso 1 1 calc R . .
C26 C 0.39386(16) 0.3791(3) 0.78452(16) 0.0447(8) Uani 1 1 d . . .
C27 C 0.4024(2) 0.4656(4) 0.8175(2) 0.0667(13) Uani 1 1 d . . .
H27 H 0.4425 0.4911 0.8281 0.080 Uiso 1 1 calc R . .
C28 C 0.35207(19) 0.5147(4) 0.8349(2) 0.0622(11) Uani 1 1 d . . .
H28 H 0.3595 0.5724 0.8577 0.075 Uiso 1 1 calc R . .
C29 C 0.44747(18) 0.3185(3) 0.7672(2) 0.0576(10) Uani 1 1 d . . .
H29A H 0.4640 0.2752 0.7994 0.069 Uiso 1 1 calc R . .
H29B H 0.4314 0.2748 0.7350 0.069 Uiso 1 1 calc R . .
C30 C 0.5000 0.3796(5) 0.7500 0.0671(18) Uani 1 2 d S . .
H30A H 0.5164 0.4230 0.7822 0.081 Uiso 0.50 1 calc PR . .
H30B H 0.4836 0.4230 0.7178 0.081 Uiso 0.50 1 calc PR . .
O5 O 0.4439(6) 0.6414(9) 0.7167(7) 0.189(7) Uani 0.50 1 d P . .
H9W H 0.4578 0.6423 0.6845 0.284 Uiso 0.50 1 d PR . .
H10W H 0.4894 0.6342 0.7427 0.284 Uiso 0.50 1 d PR . .

loop_
_atom_site_aniso_label
_atom_site_aniso_U_11
_atom_site_aniso_U_22
_atom_site_aniso_U_33
_atom_site_aniso_U_23
_atom_site_aniso_U_13
_atom_site_aniso_U_12
Cd1 0.03810(17) 0.04495(17) 0.04517(18) 0.00075(11) 0.01274(11) 0.00427(10)
O1 0.106(3) 0.087(3) 0.084(2) -0.008(2) 0.031(2) -0.009(2)
O2 0.123(4) 0.091(3) 0.105(3) -0.006(2) 0.026(3) 0.001(2)
O3 0.195(5) 0.075(3) 0.127(4) 0.004(2) -0.066(4) -0.011(3)
O4 0.116(6) 0.150(7) 0.189(8) 0.076(6) 0.070(6) 0.029(5)
O6 0.283(8) 0.149(5) 0.226(7) -0.042(5) -0.137(6) 0.067(5)
O7 0.295(9) 0.240(8) 0.304(9) 0.031(7) 0.053(8) -0.036(7)
O8 0.0622(18) 0.0557(16) 0.0577(17) 0.0003(14) 0.0076(14) -0.0068(14)
O9 0.0696(19) 0.0571(17) 0.0502(16) 0.0080(13) -0.0004(14) -0.0028(13)
O10 0.073(2) 0.077(2) 0.071(2) -0.0088(17) -0.0171(17) 0.0212(17)
O11 0.091(2) 0.0489(16) 0.0652(19) -0.0006(14) 0.0151(16) 0.0140(15)
N1 0.0461(17) 0.0457(17) 0.0482(18) 0.0023(13) 0.0161(14) 0.0081(13)
N2 0.0351(15) 0.0499(18) 0.0521(18) -0.0049(14) 0.0110(13) 0.0024(13)
N3 0.0415(17) 0.0497(17) 0.0512(18) -0.0027(15) 0.0150(14) 0.0039(14)
C1 0.047(2) 0.048(2) 0.0402(19) -0.0016(17) 0.0092(15) 0.0088(17)
C2 0.060(2) 0.055(2) 0.050(2) -0.0011(18) 0.0006(18) 0.0156(19)
C3 0.043(2) 0.054(2) 0.043(2) 0.0018(16) -0.0031(16) 0.0104(16)
C4 0.045(2) 0.074(3) 0.059(3) 0.003(2) 0.0074(18) 0.004(2)
C5 0.049(2) 0.070(3) 0.080(3) 0.002(2) -0.005(2) -0.014(2)
C6 0.064(3) 0.054(2) 0.061(3) -0.0054(19) -0.009(2) 0.001(2)
C7 0.049(2) 0.048(2) 0.0413(19) 0.0029(16) -0.0019(16) 0.0095(17)
C8 0.0420(19) 0.0452(19) 0.048(2) 0.0037(16) -0.0022(16) 0.0022(15)
C9 0.075(3) 0.053(2) 0.045(2) 0.0056(18) 0.0121(19) 0.013(2)
C10 0.052(2) 0.050(2) 0.054(2) 0.0039(18) 0.0205(19) 0.0076(17)
C11 0.050(2) 0.051(2) 0.047(2) -0.0005(17) 0.0103(16) 0.0073(17)
C12 0.044(2) 0.047(2) 0.062(3) 0.0007(18) 0.0109(18) 0.0061(16)
C13 0.0344(18) 0.054(2) 0.054(2) 0.0110(17) 0.0161(16) 0.0180(16)
C14 0.055(2) 0.063(3) 0.044(2) 0.0009(18) 0.0140(17) 0.0086(19)
C15 0.056(2) 0.053(2) 0.053(2) -0.0047(18) 0.0164(19) 0.0024(18)
C16 0.047(2) 0.067(3) 0.066(3) 0.025(2) 0.0210(19) 0.0202(19)
C17 0.044(2) 0.077(3) 0.047(2) 0.017(2) 0.0163(17) 0.0127(19)
C18 0.042(2) 0.092(3) 0.056(2) -0.013(2) 0.0136(18) 0.012(2)
C19 0.0356(18) 0.071(3) 0.043(2) -0.0049(18) 0.0059(15) 0.0074(17)
C20 0.052(2) 0.048(2) 0.087(3) -0.007(2) 0.020(2) 0.0045(18)
C21 0.044(2) 0.052(2) 0.073(3) 0.001(2) 0.0205(19) 0.0006(17)
C22 0.040(2) 0.049(2) 0.088(3) -0.005(2) 0.016(2) 0.0043(17)
C23 0.036(2) 0.065(3) 0.074(3) 0.008(2) 0.0137(18) -0.0006(18)
C24 0.037(2) 0.062(2) 0.080(3) -0.017(2) 0.0096(19) -0.0054(18)
C25 0.049(2) 0.051(2) 0.069(3) -0.0154(19) 0.0143(19) -0.0026(18)
C26 0.0414(19) 0.046(2) 0.051(2) 0.0043(16) 0.0206(16) 0.0005(15)
C27 0.040(2) 0.071(3) 0.092(3) -0.029(3) 0.020(2) -0.009(2)
C28 0.046(2) 0.064(3) 0.079(3) -0.026(2) 0.019(2) -0.006(2)
C29 0.047(2) 0.051(2) 0.080(3) -0.004(2) 0.029(2) 0.0004(17)
C30 0.060(4) 0.050(3) 0.102(5) 0.000 0.047(4) 0.000
O5 0.161(10) 0.127(9) 0.314(19) 0.083(11) 0.147(12) 0.039(8)

loop_
_atom_type_symbol
_atom_type_description
_atom_type_scat_dispersion_real
_atom_type_scat_dispersion_imag
_atom_type_scat_source
C C 0.0033 0.0016 'International Tables Vol C Tables 4.2.6.8 and 6.1.1.4'
H H 0.0000 0.0000 'International Tables Vol C Tables 4.2.6.8 and 6.1.1.4'
Cd Cd -0.8075 1.2024 'International Tables Vol C Tables 4.2.6.8 and 6.1.1.4'
N N 0.0061 0.0033 'International Tables Vol C Tables 4.2.6.8 and 6.1.1.4'
O O 0.0106 0.0060 'International Tables Vol C Tables 4.2.6.8 and 6.1.1.4'

loop_
_geom_angle_atom_site_label_1
_geom_angle_atom_site_label_2
_geom_angle_atom_site_label_3
_geom_angle
_geom_angle_site_symmetry_1
_geom_angle_site_symmetry_3
_geom_angle_publ_flag
O8 Cd1 N3 92.35(11) . . ?
O8 Cd1 N1 133.98(11) . . ?
N3 Cd1 N1 92.27(11) . . ?
O8 Cd1 O11 138.63(10) . 4_556 ?
N3 Cd1 O11 89.14(11) . 4_556 ?
N1 Cd1 O11 87.20(11) . 4_556 ?
O8 Cd1 N2 87.27(11) . 5_567 ?
N3 Cd1 N2 174.71(11) . 5_567 ?
N1 Cd1 N2 84.23(10) . 5_567 ?
O11 Cd1 N2 94.63(11) 4_556 5_567 ?
O8 Cd1 O10 86.94(10) . 4_556 ?
N3 Cd1 O10 96.40(12) . 4_556 ?
N1 Cd1 O10 137.78(11) . 4_556 ?
O11 Cd1 O10 51.86(10) 4_556 4_556 ?
N2 Cd1 O10 88.85(12) 5_567 4_556 ?
H1W O1 H2W 112.1 . . ?
H3W O2 H4W 111.6 . . ?
H5W O3 H6W 106.6 . . ?
H7W O4 H8W 112.3 . . ?
H11W O6 H12W 112.8 . . ?
H13W O7 H14W 109.8 . . ?
C1 O8 Cd1 101.7(2) . . ?
C10 O10 Cd1 89.3(2) . 4_546 ?
C10 O11 Cd1 97.4(3) . 4_546 ?
C15 N1 C11 117.0(3) . . ?
C15 N1 Cd1 117.2(3) . . ?
C11 N1 Cd1 124.9(3) . . ?
C22 N2 C21 116.6(3) . . ?
C22 N2 Cd1 121.4(2) . 5_567 ?
C21 N2 Cd1 121.9(3) . 5_567 ?
C28 N3 C24 115.7(3) . . ?
C28 N3 Cd1 123.2(3) . . ?
C24 N3 Cd1 120.9(2) . . ?
O9 C1 O8 122.8(4) . . ?
O9 C1 C2 119.3(4) . . ?
O8 C1 C2 117.9(4) . . ?
C3 C2 C1 114.4(3) . . ?
C3 C2 H2A 108.7 . . ?
C1 C2 H2A 108.7 . . ?
C3 C2 H2B 108.7 . . ?
C1 C2 H2B 108.7 . . ?
H2A C2 H2B 107.6 . . ?
C4 C3 C8 118.6(4) . . ?
C4 C3 C2 121.6(4) . . ?
C8 C3 C2 119.8(4) . . ?
C3 C4 C5 120.1(4) . . ?
C3 C4 H4 119.9 . . ?
C5 C4 H4 119.9 . . ?
C4 C5 C6 120.4(4) . . ?
C4 C5 H5 119.8 . . ?
C6 C5 H5 119.8 . . ?
C7 C6 C5 120.2(4) . . ?
C7 C6 H6 119.9 . . ?
C5 C6 H6 119.9 . . ?
C6 C7 C8 118.7(4) . . ?
C6 C7 C9 120.0(4) . . ?
C8 C7 C9 121.3(4) . . ?
C3 C8 C7 121.9(4) . . ?
C3 C8 H8 119.1 . . ?
C7 C8 H8 119.1 . . ?
C7 C9 C10 110.8(3) . . ?
C7 C9 H9A 109.5 . . ?
C10 C9 H9A 109.5 . . ?
C7 C9 H9B 109.5 . . ?
C10 C9 H9B 109.5 . . ?
H9A C9 H9B 108.1 . . ?
O10 C10 O11 121.4(4) . . ?
O10 C10 C9 119.5(4) . . ?
O11 C10 C9 119.2(4) . . ?
N1 C11 C12 122.8(4) . . ?
N1 C11 H11 118.6 . . ?
C12 C11 H11 118.6 . . ?
C11 C12 C13 119.8(4) . . ?
C11 C12 H12 120.1 . . ?
C13 C12 H12 120.1 . . ?
C14 C13 C12 117.2(4) . . ?
C14 C13 C16 120.8(4) . . ?
C12 C13 C16 122.0(4) . . ?
C13 C14 C15 119.6(4) . . ?
C13 C14 H14 120.2 . . ?
C15 C14 H14 120.2 . . ?
N1 C15 C14 123.4(4) . . ?
N1 C15 H15 118.3 . . ?
C14 C15 H15 118.3 . . ?
C13 C16 C17 110.9(3) . . ?
C13 C16 H16A 109.5 . . ?
C17 C16 H16A 109.5 . . ?
C13 C16 H16B 109.5 . . ?
C17 C16 H16B 109.5 . . ?
H16A C16 H16B 108.0 . . ?
C18 C17 C16 112.7(4) . . ?
C18 C17 H17A 109.0 . . ?
C16 C17 H17A 109.0 . . ?
C18 C17 H17B 109.0 . . ?
C16 C17 H17B 109.0 . . ?
H17A C17 H17B 107.8 . . ?
C17 C18 C19 111.8(3) . . ?
C17 C18 H18A 109.2 . . ?
C19 C18 H18A 109.2 . . ?
C17 C18 H18B 109.2 . . ?
C19 C18 H18B 109.2 . . ?
H18A C18 H18B 107.9 . . ?
C23 C19 C20 116.4(4) . . ?
C23 C19 C18 121.6(4) . . ?
C20 C19 C18 122.1(4) . . ?
C21 C20 C19 119.9(4) . . ?
C21 C20 H20 120.0 . . ?
C19 C20 H20 120.0 . . ?
N2 C21 C20 123.7(4) . . ?
N2 C21 H21 118.2 . . ?
C20 C21 H21 118.2 . . ?
N2 C22 C23 123.3(4) . . ?
N2 C22 H22 118.4 . . ?
C23 C22 H22 118.4 . . ?
C19 C23 C22 120.1(4) . . ?
C19 C23 H23 119.9 . . ?
C22 C23 H23 119.9 . . ?
N3 C24 C25 124.2(4) . . ?
N3 C24 H24 117.9 . . ?
C25 C24 H24 117.9 . . ?
C24 C25 C26 120.2(4) . . ?
C24 C25 H25 119.9 . . ?
C26 C25 H25 119.9 . . ?
C25 C26 C27 116.3(3) . . ?
C25 C26 C29 120.8(4) . . ?
C27 C26 C29 122.8(4) . . ?
C26 C27 C28 120.4(4) . . ?
C26 C27 H27 119.8 . . ?
C28 C27 H27 119.8 . . ?
N3 C28 C27 123.2(4) . . ?
N3 C28 H28 118.4 . . ?
C27 C28 H28 118.4 . . ?
C30 C29 C26 115.3(4) . . ?
C30 C29 H29A 108.5 . . ?
C26 C29 H29A 108.5 . . ?
C30 C29 H29B 108.5 . . ?
C26 C29 H29B 108.5 . . ?
H29A C29 H29B 107.5 . . ?
C29 C30 C29 114.6(5) . 2_656 ?
C29 C30 H30A 108.6 . . ?
C29 C30 H30A 108.6 2_656 . ?
C29 C30 H30B 108.6 . . ?
C29 C30 H30B 108.6 2_656 . ?
H30A C30 H30B 107.6 . . ?
H9W O5 H10W 95.1 . . ?

loop_
_geom_bond_atom_site_label_1
_geom_bond_atom_site_label_2
_geom_bond_distance
_geom_bond_site_symmetry_2
_geom_bond_publ_flag
Cd1 O8 2.298(3) . ?
Cd1 N3 2.340(3) . ?
Cd1 N1 2.359(3) . ?
Cd1 O11 2.380(3) 4_556 ?
Cd1 N2 2.389(3) 5_567 ?
Cd1 O10 2.552(3) 4_556 ?
O1 H1W 0.8336 . ?
O1 H2W 0.8259 . ?
O2 H3W 0.8289 . ?
O2 H4W 0.8284 . ?
O3 H5W 0.8253 . ?
O3 H6W 0.8604 . ?
O4 H7W 0.8289 . ?
O4 H8W 0.8289 . ?
O6 H11W 0.8315 . ?
O6 H12W 0.8224 . ?
O7 H13W 0.8349 . ?
O7 H14W 0.8389 . ?
O8 C1 1.256(5) . ?
O9 C1 1.250(5) . ?
O10 C10 1.238(5) . ?
O10 Cd1 2.553(3) 4_546 ?
O11 C10 1.242(5) . ?
O11 Cd1 2.381(3) 4_546 ?
N1 C15 1.333(5) . ?
N1 C11 1.336(5) . ?
N2 C22 1.324(5) . ?
N2 C21 1.326(5) . ?
N2 Cd1 2.389(3) 5_567 ?
N3 C28 1.330(5) . ?
N3 C24 1.334(5) . ?
C1 C2 1.515(5) . ?
C2 C3 1.507(6) . ?
C2 H2A 0.9700 . ?
C2 H2B 0.9700 . ?
C3 C4 1.380(6) . ?
C3 C8 1.389(6) . ?
C4 C5 1.387(7) . ?
C4 H4 0.9300 . ?
C5 C6 1.392(7) . ?
C5 H5 0.9300 . ?
C6 C7 1.373(6) . ?
C6 H6 0.9300 . ?
C7 C8 1.391(5) . ?
C7 C9 1.517(6) . ?
C8 H8 0.9300 . ?
C9 C10 1.528(5) . ?
C9 H9A 0.9700 . ?
C9 H9B 0.9700 . ?
C11 C12 1.383(6) . ?
C11 H11 0.9300 . ?
C12 C13 1.385(6) . ?
C12 H12 0.9300 . ?
C13 C14 1.375(6) . ?
C13 C16 1.508(5) . ?
C14 C15 1.382(6) . ?
C14 H14 0.9300 . ?
C15 H15 0.9300 . ?
C16 C17 1.534(5) . ?
C16 H16A 0.9700 . ?
C16 H16B 0.9700 . ?
C17 C18 1.502(6) . ?
C17 H17A 0.9700 . ?
C17 H17B 0.9700 . ?
C18 C19 1.522(5) . ?
C18 H18A 0.9700 . ?
C18 H18B 0.9700 . ?
C19 C23 1.375(6) . ?
C19 C20 1.379(6) . ?
C20 C21 1.374(6) . ?
C20 H20 0.9300 . ?
C21 H21 0.9300 . ?
C22 C23 1.382(6) . ?
C22 H22 0.9300 . ?
C23 H23 0.9300 . ?
C24 C25 1.365(6) . ?
C24 H24 0.9300 . ?
C25 C26 1.369(5) . ?
C25 H25 0.9300 . ?
C26 C27 1.374(6) . ?
C26 C29 1.511(5) . ?
C27 C28 1.378(6) . ?
C27 H27 0.9300 . ?
C28 H28 0.9300 . ?
C29 C30 1.495(5) . ?
C29 H29A 0.9700 . ?
C29 H29B 0.9700 . ?
C30 C29 1.495(5) 2_656 ?
C30 H30A 0.9700 . ?
C30 H30B 0.9700 . ?
O5 H9W 0.8474 . ?
O5 H10W 1.0842 . ?

loop_
_geom_hbond_atom_site_label_D
_geom_hbond_atom_site_label_H
_geom_hbond_atom_site_label_A
_geom_hbond_distance_DH
_geom_hbond_distance_HA
_geom_hbond_distance_DA
_geom_hbond_angle_DHA
_geom_hbond_site_symmetry_A
O1 H1W O3 0.83 2.06 2.887(6) 168.9 .
O1 H2W O8 0.83 2.15 2.937(5) 158.5 .
O2 H3W O1 0.83 1.99 2.809(6) 167.6 .
O2 H4W O10 0.83 2.24 3.051(6) 164.7 .
O3 H5W O9 0.83 2.07 2.868(5) 164.1 4_556
O3 H6W O5 0.86 1.85 2.705(12) 169.6 .
O4 H7W O5 0.83 1.74 2.37(2) 131.1 .
O4 H8W O6 0.83 2.34 3.058(16) 144.6 7_556
O6 H11W O7 0.83 1.86 2.463(13) 128.7 1_545
O6 H12W O4 0.82 2.47 3.058(16) 129.2 7_556
O7 H13W O4 0.83 1.93 2.426(15) 117.1 7_566
O7 H14W O7 0.84 2.34 2.85(2) 119.4 5_576
O5 H9W O4 0.85 1.93 2.37(2) 110.8 .
O5 H10W O5 1.08 1.61 2.69(3) 171.4 2_656

loop_
_geom_torsion_atom_site_label_1
_geom_torsion_atom_site_label_2
_geom_torsion_atom_site_label_3
_geom_torsion_atom_site_label_4
_geom_torsion
_geom_torsion_site_symmetry_1
_geom_torsion_site_symmetry_2
_geom_torsion_site_symmetry_3
_geom_torsion_site_symmetry_4
_geom_torsion_publ_flag
N3 Cd1 O8 C1 93.3(2) . . . . ?
N1 Cd1 O8 C1 -2.1(3) . . . . ?
O11 Cd1 O8 C1 -175.3(2) 4_556 . . . ?
N2 Cd1 O8 C1 -81.4(2) 5_567 . . . ?
O10 Cd1 O8 C1 -170.4(3) 4_556 . . . ?
O8 Cd1 N1 C15 -151.9(3) . . . . ?
N3 Cd1 N1 C15 112.7(3) . . . . ?
O11 Cd1 N1 C15 23.6(3) 4_556 . . . ?
N2 Cd1 N1 C15 -71.3(3) 5_567 . . . ?
O10 Cd1 N1 C15 10.6(4) 4_556 . . . ?
O8 Cd1 N1 C11 17.3(4) . . . . ?
N3 Cd1 N1 C11 -78.2(3) . . . . ?
O11 Cd1 N1 C11 -167.2(3) 4_556 . . . ?
N2 Cd1 N1 C11 97.8(3) 5_567 . . . ?
O10 Cd1 N1 C11 179.7(3) 4_556 . . . ?
O8 Cd1 N3 C28 121.7(4) . . . . ?
N1 Cd1 N3 C28 -104.1(4) . . . . ?
O11 Cd1 N3 C28 -16.9(4) 4_556 . . . ?
N2 Cd1 N3 C28 -152.5(11) 5_567 . . . ?
O10 Cd1 N3 C28 34.6(4) 4_556 . . . ?
O8 Cd1 N3 C24 -63.1(3) . . . . ?
N1 Cd1 N3 C24 71.1(3) . . . . ?
O11 Cd1 N3 C24 158.3(3) 4_556 . . . ?
N2 Cd1 N3 C24 22.7(13) 5_567 . . . ?
O10 Cd1 N3 C24 -150.3(3) 4_556 . . . ?
Cd1 O8 C1 O9 -8.1(4) . . . . ?
Cd1 O8 C1 C2 170.3(3) . . . . ?
O9 C1 C2 C3 -48.3(5) . . . . ?
O8 C1 C2 C3 133.2(4) . . . . ?
C1 C2 C3 C4 107.6(4) . . . . ?
C1 C2 C3 C8 -72.4(5) . . . . ?
C8 C3 C4 C5 -0.3(6) . . . . ?
C2 C3 C4 C5 179.8(4) . . . . ?
C3 C4 C5 C6 0.2(7) . . . . ?
C4 C5 C6 C7 0.2(7) . . . . ?
C5 C6 C7 C8 -0.4(6) . . . . ?
C5 C6 C7 C9 177.5(4) . . . . ?
C4 C3 C8 C7 0.1(5) . . . . ?
C2 C3 C8 C7 180.0(3) . . . . ?
C6 C7 C8 C3 0.3(5) . . . . ?
C9 C7 C8 C3 -177.6(3) . . . . ?
C6 C7 C9 C10 -76.0(5) . . . . ?
C8 C7 C9 C10 101.8(4) . . . . ?
Cd1 O10 C10 O11 -0.3(4) 4_546 . . . ?
Cd1 O10 C10 C9 178.2(3) 4_546 . . . ?
Cd1 O11 C10 O10 0.3(5) 4_546 . . . ?
Cd1 O11 C10 C9 -178.1(3) 4_546 . . . ?
C7 C9 C10 O10 -66.5(5) . . . . ?
C7 C9 C10 O11 112.0(4) . . . . ?
C15 N1 C11 C12 1.7(5) . . . . ?
Cd1 N1 C11 C12 -167.5(3) . . . . ?
N1 C11 C12 C13 0.0(6) . . . . ?
C11 C12 C13 C14 -1.9(5) . . . . ?
C11 C12 C13 C16 176.0(3) . . . . ?
C12 C13 C14 C15 2.0(5) . . . . ?
C16 C13 C14 C15 -175.9(3) . . . . ?
C11 N1 C15 C14 -1.6(6) . . . . ?
Cd1 N1 C15 C14 168.4(3) . . . . ?
C13 C14 C15 N1 -0.3(6) . . . . ?
C14 C13 C16 C17 71.9(5) . . . . ?
C12 C13 C16 C17 -105.9(4) . . . . ?
C13 C16 C17 C18 64.0(5) . . . . ?
C16 C17 C18 C19 178.2(4) . . . . ?
C17 C18 C19 C23 84.6(5) . . . . ?
C17 C18 C19 C20 -94.4(5) . . . . ?
C23 C19 C20 C21 1.4(7) . . . . ?
C18 C19 C20 C21 -179.5(4) . . . . ?
C22 N2 C21 C20 -1.7(7) . . . . ?
Cd1 N2 C21 C20 175.6(4) 5_567 . . . ?
C19 C20 C21 N2 0.1(7) . . . . ?
C21 N2 C22 C23 1.9(7) . . . . ?
Cd1 N2 C22 C23 -175.5(3) 5_567 . . . ?
C20 C19 C23 C22 -1.3(6) . . . . ?
C18 C19 C23 C22 179.6(4) . . . . ?
N2 C22 C23 C19 -0.4(7) . . . . ?
C28 N3 C24 C25 1.5(7) . . . . ?
Cd1 N3 C24 C25 -174.0(4) . . . . ?
N3 C24 C25 C26 -0.9(7) . . . . ?
C24 C25 C26 C27 -0.7(7) . . . . ?
C24 C25 C26 C29 177.2(4) . . . . ?
C25 C26 C27 C28 1.7(7) . . . . ?
C29 C26 C27 C28 -176.2(4) . . . . ?
C24 N3 C28 C27 -0.5(7) . . . . ?
Cd1 N3 C28 C27 174.9(4) . . . . ?
C26 C27 C28 N3 -1.1(8) . . . . ?
C25 C26 C29 C30 141.8(4) . . . . ?
C27 C26 C29 C30 -40.4(6) . . . . ?
C26 C29 C30 C29 -179.8(4) . . . 2_656 ?
